data_4304346
loop_
_publ_author_name
'Lipika Ray'
'Mobin M. Shaikh'
'Prasenjit Ghosh'

_publ_section_title
;
Shorter Argentophilic Interaction than Aurophilic Interaction in a Pair of
Dimeric {(NHC)MCl}2 (M = Ag, Au) Complexes Supported over a
N/O-Functionalized N-Heterocyclic Carbene (NHC) Ligand
;
_journal_name_full 'Inorganic Chemistry'
_journal_page_first 230
_journal_page_last 240
_journal_paper_doi 10.1021/ic701830m
_journal_volume 47
_journal_year 2008
_chemical_formula_sum 'C16 H21 Au Cl N3 O'
_chemical_formula_weight 503.77
_chemical_name_systematic
;
 ?
;
_space_group_IT_number 14
_symmetry_cell_setting monoclinic
_symmetry_space_group_name_Hall '-P 2ybc'
_symmetry_space_group_name_H-M 'P 1 21/c 1'
_atom_sites_solution_hydrogens geom
_atom_sites_solution_primary direct
_atom_sites_solution_secondary difmap
_audit_creation_method SHELXL-97
_cell_angle_alpha 90.00
_cell_angle_beta 102.760(2)
_cell_angle_gamma 90.00
_cell_formula_units_Z 4
_cell_length_a 14.3314(2)
_cell_length_b 6.16040(10)
_cell_length_c 20.1740(3)
_cell_measurement_reflns_used 14725
_cell_measurement_temperature 150(2)
_cell_measurement_theta_max 32.5412
_cell_measurement_theta_min 3.0985
_cell_volume 1737.12(5)
_computing_cell_refinement 'CrysAlis RED, Oxford Diffraction Ltd.,'
_computing_data_collection 'CrysAlis CCD, Oxford Diffraction Ltd.,'
_computing_data_reduction 'CrysAlis RED, Oxford Diffraction Ltd.,'
_computing_molecular_graphics Ortep3
_computing_publication_material Shelx97
_computing_structure_refinement 'SHELXL-97 (Sheldrick, 1997)'
_computing_structure_solution 'SHELXS-97 (Sheldrick, 1997)'
_diffrn_ambient_temperature 120(2)
_diffrn_detector_area_resol_mean 15.9948
_diffrn_measured_fraction_theta_full 0.998
_diffrn_measured_fraction_theta_max 0.998
_diffrn_measurement_device_type 'OXFORD DIFFRACTION XCALIBUR-S'
_diffrn_measurement_method \w/q-scan
_diffrn_radiation_monochromator graphite
_diffrn_radiation_source 'Enhance (Mo) X-ray Source'
_diffrn_radiation_type MoK\a
_diffrn_radiation_wavelength 0.71073
_diffrn_reflns_av_R_equivalents 0.0198
_diffrn_reflns_av_sigmaI/netI 0.0134
_diffrn_reflns_limit_h_max 17
_diffrn_reflns_limit_h_min -16
_diffrn_reflns_limit_k_max 7
_diffrn_reflns_limit_k_min -7
_diffrn_reflns_limit_l_max 23
_diffrn_reflns_limit_l_min -23
_diffrn_reflns_number 14565
_diffrn_reflns_theta_full 25.00
_diffrn_reflns_theta_max 24.99
_diffrn_reflns_theta_min 3.18
_exptl_absorpt_coefficient_mu 8.627
_exptl_absorpt_correction_T_max 0.3217
_exptl_absorpt_correction_T_min 0.1887
_exptl_absorpt_correction_type multi-scan
_exptl_absorpt_process_details
;
CrysAlis RED, Oxford Diffraction Ltd.,
Version 1.171.31.7 (release 18-10-2006 CrysAlis171 .NET)
(compiled Oct 18 2006,16:28:17)
Empirical absorption correction using spherical harmonics,
 implemented in SCALE3 ABSPACK scaling algorithm.
;
_exptl_crystal_colour colourless
_exptl_crystal_density_diffrn 1.926
_exptl_crystal_density_method 'not measured'
_exptl_crystal_description block
_exptl_crystal_F_000 968
_exptl_crystal_size_max 0.29
_exptl_crystal_size_mid 0.22
_exptl_crystal_size_min 0.17
_refine_diff_density_max 0.781
_refine_diff_density_min -0.514
_refine_diff_density_rms 0.078
_refine_ls_extinction_method none
_refine_ls_goodness_of_fit_ref 1.072
_refine_ls_hydrogen_treatment mixed
_refine_ls_matrix_type full
_refine_ls_number_parameters 206
_refine_ls_number_reflns 3053
_refine_ls_number_restraints 0
_refine_ls_restrained_S_all 1.072
_refine_ls_R_factor_all 0.0186
_refine_ls_R_factor_gt 0.0145
_refine_ls_shift/su_max 0.002
_refine_ls_shift/su_mean 0.000
_refine_ls_structure_factor_coef Fsqd
_refine_ls_weighting_details 'calc w=1/[\s^2^(Fo^2^)+(0.0184P)^2^+1.3736P] where P=(Fo^2^+2Fc^2^)/3'
_refine_ls_weighting_scheme calc
_refine_ls_wR_factor_gt 0.0326
_refine_ls_wR_factor_ref 0.0339
_reflns_number_gt 2763
_reflns_number_total 3053
_reflns_threshold_expression >2sigma(I)
_cod_data_source_file ic701830m-file002.cif
_cod_data_source_block pg129
_cod_depositor_comments
;
The following automatic conversions were performed:
'_symmetry_cell_setting' value 'Monoclinic' changed to 'monoclinic'
according to '/home/saulius/struct/CIF-dictionaries/cif_core.dic'
dictionary named 'cif_core.dic' version 2.4.1 from 2010-06-29.

Automatic conversion script
Id: cif_fix_enum 1527 2010-12-29 10:47:43Z saulius 
;
_cod_original_sg_symbol_H-M 'P 21/c'
_cod_database_code 4304346

loop_
_symmetry_equiv_pos_as_xyz
'x, y, z'
'-x, y+1/2, -z+1/2'
'-x, -y, -z'
'x, -y-1/2, z-1/2'

loop_
_atom_site_label
_atom_site_type_symbol
_atom_site_fract_x
_atom_site_fract_y
_atom_site_fract_z
_atom_site_U_iso_or_equiv
_atom_site_adp_type
_atom_site_occupancy
_atom_site_symmetry_multiplicity
_atom_site_calc_flag
_atom_site_refinement_flags
_atom_site_disorder_assembly
_atom_site_disorder_group
Au1 Au 0.032159(7) -0.151555(17) 0.944479(5) 0.01594(4) Uani 1 1 d . . .
Cl1 Cl 0.13276(5) -0.34324(12) 1.02900(3) 0.02104(15) Uani 1 1 d . . .
O1 O 0.16622(14) 0.1122(3) 0.82769(10) 0.0229(5) Uani 1 1 d . . .
N1 N -0.12443(16) -0.0789(4) 0.81915(11) 0.0168(5) Uani 1 1 d . . .
N2 N -0.02327(16) 0.1820(4) 0.83578(11) 0.0163(5) Uani 1 1 d . . .
N3 N 0.21837(17) 0.3208(4) 0.92201(12) 0.0189(5) Uani 1 1 d . . .
C1 C -0.04592(19) -0.0064(4) 0.86312(13) 0.0157(6) Uani 1 1 d . . .
C2 C -0.0867(2) 0.2251(5) 0.77522(13) 0.0193(6) Uani 1 1 d . . .
H2 H -0.0856 0.3466 0.7464 0.023 Uiso 1 1 calc R . .
C3 C -0.1502(2) 0.0619(5) 0.76496(13) 0.0194(6) Uani 1 1 d . . .
H3 H -0.2030 0.0462 0.7274 0.023 Uiso 1 1 calc R . .
C4 C -0.1787(2) -0.2727(5) 0.82898(14) 0.0201(6) Uani 1 1 d . . .
H4A H -0.1465 -0.3449 0.8718 0.024 Uiso 1 1 calc R . .
H4B H -0.1787 -0.3752 0.7912 0.024 Uiso 1 1 calc R . .
C5 C -0.2803(2) -0.2229(5) 0.83190(13) 0.0181(6) Uani 1 1 d . . .
C6 C -0.3055(2) -0.0278(5) 0.85797(14) 0.0239(6) Uani 1 1 d . . .
H6 H -0.2579 0.0785 0.8741 0.029 Uiso 1 1 calc R . .
C7 C -0.4002(2) 0.0121(5) 0.86045(15) 0.0299(7) Uani 1 1 d . . .
H7 H -0.4169 0.1466 0.8778 0.036 Uiso 1 1 calc R . .
C8 C -0.4698(2) -0.1407(6) 0.83814(16) 0.0323(8) Uani 1 1 d . . .
H8 H -0.5343 -0.1132 0.8404 0.039 Uiso 1 1 calc R . .
C9 C -0.4453(2) -0.3343(6) 0.81241(15) 0.0317(8) Uani 1 1 d . . .
H9 H -0.4932 -0.4402 0.7967 0.038 Uiso 1 1 calc R . .
C10 C -0.3511(2) -0.3765(5) 0.80911(14) 0.0260(7) Uani 1 1 d . . .
H10 H -0.3352 -0.5107 0.7912 0.031 Uiso 1 1 calc R . .
C11 C 0.05168(19) 0.3262(5) 0.87020(14) 0.0187(6) Uani 1 1 d . . .
H11A H 0.0448 0.3488 0.9175 0.022 Uiso 1 1 calc R . .
H11B H 0.0442 0.4689 0.8471 0.022 Uiso 1 1 calc R . .
C12 C 0.1514(2) 0.2386(5) 0.87148(13) 0.0166(6) Uani 1 1 d . . .
C13 C 0.3216(2) 0.2710(5) 0.93602(14) 0.0205(6) Uani 1 1 d . . .
C14 C 0.3364(2) 0.0281(5) 0.94770(16) 0.0313(7) Uani 1 1 d . . .
H14A H 0.3068 -0.0178 0.9848 0.047 Uiso 1 1 calc R . .
H14B H 0.4051 -0.0038 0.9597 0.047 Uiso 1 1 calc R . .
H14C H 0.3068 -0.0503 0.9061 0.047 Uiso 1 1 calc R . .
C15 C 0.3664(2) 0.3962(5) 1.00077(15) 0.0285(7) Uani 1 1 d . . .
H15A H 0.3570 0.5523 0.9925 0.043 Uiso 1 1 calc R . .
H15B H 0.4350 0.3645 1.0137 0.043 Uiso 1 1 calc R . .
H15C H 0.3359 0.3520 1.0376 0.043 Uiso 1 1 calc R . .
C16 C 0.3645(2) 0.3491(6) 0.87739(16) 0.0305(7) Uani 1 1 d . . .
H16A H 0.3351 0.2699 0.8359 0.046 Uiso 1 1 calc R . .
H16B H 0.4337 0.3226 0.8883 0.046 Uiso 1 1 calc R . .
H16C H 0.3525 0.5049 0.8703 0.046 Uiso 1 1 calc R . .
H3N H 0.200(2) 0.395(5) 0.9499(16) 0.022(9) Uiso 1 1 d . . .

loop_
_atom_site_aniso_label
_atom_site_aniso_U_11
_atom_site_aniso_U_22
_atom_site_aniso_U_33
_atom_site_aniso_U_23
_atom_site_aniso_U_13
_atom_site_aniso_U_12
Au1 0.01811(6) 0.01461(6) 0.01470(6) -0.00018(4) 0.00278(4) 0.00184(5)
Cl1 0.0241(4) 0.0210(4) 0.0165(3) 0.0002(3) 0.0011(3) 0.0049(3)
O1 0.0231(11) 0.0230(12) 0.0236(10) -0.0078(8) 0.0076(9) -0.0008(9)
N1 0.0165(12) 0.0145(12) 0.0197(11) 0.0007(10) 0.0048(9) 0.0007(10)
N2 0.0150(11) 0.0159(13) 0.0191(11) -0.0003(9) 0.0058(9) 0.0006(10)
N3 0.0194(13) 0.0197(14) 0.0193(12) -0.0057(10) 0.0076(10) 0.0006(10)
C1 0.0179(14) 0.0156(15) 0.0147(12) -0.0026(11) 0.0056(11) 0.0011(11)
C2 0.0221(15) 0.0197(15) 0.0165(13) 0.0027(12) 0.0051(12) 0.0047(13)
C3 0.0199(14) 0.0208(15) 0.0167(13) 0.0027(12) 0.0022(11) 0.0034(13)
C4 0.0222(15) 0.0130(14) 0.0251(15) 0.0011(12) 0.0054(12) -0.0018(12)
C5 0.0197(14) 0.0205(15) 0.0130(13) 0.0026(11) 0.0014(11) -0.0025(12)
C6 0.0238(16) 0.0235(17) 0.0239(14) -0.0012(13) 0.0045(12) -0.0026(13)
C7 0.0301(18) 0.0298(19) 0.0314(16) 0.0050(14) 0.0103(14) 0.0082(15)
C8 0.0188(15) 0.053(2) 0.0250(16) 0.0096(16) 0.0051(13) 0.0037(16)
C9 0.0233(16) 0.049(2) 0.0220(15) -0.0005(15) 0.0027(13) -0.0169(16)
C10 0.0316(17) 0.0278(18) 0.0197(14) -0.0039(13) 0.0085(13) -0.0096(14)
C11 0.0169(14) 0.0173(15) 0.0227(14) -0.0047(12) 0.0058(11) -0.0019(12)
C12 0.0181(14) 0.0151(14) 0.0180(13) 0.0015(12) 0.0069(11) -0.0014(12)
C13 0.0157(14) 0.0233(16) 0.0219(14) 0.0025(12) 0.0028(12) 0.0032(13)
C14 0.0304(18) 0.0285(19) 0.0336(17) 0.0016(15) 0.0044(14) 0.0072(15)
C15 0.0232(16) 0.034(2) 0.0255(16) -0.0008(13) -0.0015(13) -0.0022(14)
C16 0.0208(16) 0.043(2) 0.0296(16) 0.0056(15) 0.0090(13) 0.0002(15)

loop_
_atom_type_symbol
_atom_type_description
_atom_type_scat_dispersion_real
_atom_type_scat_dispersion_imag
_atom_type_scat_source
C C 0.0033 0.0016 'International Tables Vol C Tables 4.2.6.8 and 6.1.1.4'
H H 0.0000 0.0000 'International Tables Vol C Tables 4.2.6.8 and 6.1.1.4'
N N 0.0061 0.0033 'International Tables Vol C Tables 4.2.6.8 and 6.1.1.4'
O O 0.0106 0.0060 'International Tables Vol C Tables 4.2.6.8 and 6.1.1.4'
Cl Cl 0.1484 0.1585 'International Tables Vol C Tables 4.2.6.8 and 6.1.1.4'
Au Au -2.0133 8.8022 'International Tables Vol C Tables 4.2.6.8 and 6.1.1.4'

loop_
_geom_angle_atom_site_label_1
_geom_angle_atom_site_label_2
_geom_angle_atom_site_label_3
_geom_angle
_geom_angle_site_symmetry_1
_geom_angle_site_symmetry_3
_geom_angle_publ_flag
C1 Au1 Cl1 172.38(8) . . ?
C1 Au1 Au1 96.83(7) . 3_557 ?
Cl1 Au1 Au1 90.626(18) . 3_557 ?
C1 N1 C3 110.6(2) . . ?
C1 N1 C4 125.0(2) . . ?
C3 N1 C4 124.3(2) . . ?
C1 N2 C2 110.8(2) . . ?
C1 N2 C11 123.3(2) . . ?
C2 N2 C11 125.5(2) . . ?
C12 N3 C13 126.1(2) . . ?
C12 N3 H3N 117(2) . . ?
C13 N3 H3N 116(2) . . ?
N1 C1 N2 104.9(2) . . ?
N1 C1 Au1 129.2(2) . . ?
N2 C1 Au1 125.52(19) . . ?
C3 C2 N2 106.5(2) . . ?
C3 C2 H2 126.7 . . ?
N2 C2 H2 126.7 . . ?
C2 C3 N1 107.2(2) . . ?
C2 C3 H3 126.4 . . ?
N1 C3 H3 126.4 . . ?
N1 C4 C5 112.8(2) . . ?
N1 C4 H4A 109.0 . . ?
C5 C4 H4A 109.0 . . ?
N1 C4 H4B 109.0 . . ?
C5 C4 H4B 109.0 . . ?
H4A C4 H4B 107.8 . . ?
C10 C5 C6 118.8(3) . . ?
C10 C5 C4 119.5(3) . . ?
C6 C5 C4 121.7(3) . . ?
C7 C6 C5 120.2(3) . . ?
C7 C6 H6 119.9 . . ?
C5 C6 H6 119.9 . . ?
C8 C7 C6 120.7(3) . . ?
C8 C7 H7 119.6 . . ?
C6 C7 H7 119.6 . . ?
C7 C8 C9 119.3(3) . . ?
C7 C8 H8 120.3 . . ?
C9 C8 H8 120.3 . . ?
C8 C9 C10 120.8(3) . . ?
C8 C9 H9 119.6 . . ?
C10 C9 H9 119.6 . . ?
C5 C10 C9 120.2(3) . . ?
C5 C10 H10 119.9 . . ?
C9 C10 H10 119.9 . . ?
N2 C11 C12 112.6(2) . . ?
N2 C11 H11A 109.1 . . ?
C12 C11 H11A 109.1 . . ?
N2 C11 H11B 109.1 . . ?
C12 C11 H11B 109.1 . . ?
H11A C11 H11B 107.8 . . ?
O1 C12 N3 125.3(3) . . ?
O1 C12 C11 121.5(2) . . ?
N3 C12 C11 113.1(2) . . ?
N3 C13 C14 109.5(2) . . ?
N3 C13 C16 110.2(2) . . ?
C14 C13 C16 111.3(3) . . ?
N3 C13 C15 105.8(2) . . ?
C14 C13 C15 110.2(2) . . ?
C16 C13 C15 109.7(3) . . ?
C13 C14 H14A 109.5 . . ?
C13 C14 H14B 109.5 . . ?
H14A C14 H14B 109.5 . . ?
C13 C14 H14C 109.5 . . ?
H14A C14 H14C 109.5 . . ?
H14B C14 H14C 109.5 . . ?
C13 C15 H15A 109.5 . . ?
C13 C15 H15B 109.5 . . ?
H15A C15 H15B 109.5 . . ?
C13 C15 H15C 109.5 . . ?
H15A C15 H15C 109.5 . . ?
H15B C15 H15C 109.5 . . ?
C13 C16 H16A 109.5 . . ?
C13 C16 H16B 109.5 . . ?
H16A C16 H16B 109.5 . . ?
C13 C16 H16C 109.5 . . ?
H16A C16 H16C 109.5 . . ?
H16B C16 H16C 109.5 . . ?

loop_
_geom_bond_atom_site_label_1
_geom_bond_atom_site_label_2
_geom_bond_distance
_geom_bond_site_symmetry_2
_geom_bond_publ_flag
Au1 C1 1.983(3) . ?
Au1 Cl1 2.3009(7) . ?
Au1 Au1 3.2042(2) 3_557 ?
O1 C12 1.231(3) . ?
N1 C1 1.346(3) . ?
N1 C3 1.380(4) . ?
N1 C4 1.462(4) . ?
N2 C1 1.355(3) . ?
N2 C2 1.378(4) . ?
N2 C11 1.448(3) . ?
N3 C12 1.336(4) . ?
N3 C13 1.476(4) . ?
N3 H3N 0.81(3) . ?
C2 C3 1.341(4) . ?
C2 H2 0.9500 . ?
C3 H3 0.9500 . ?
C4 C5 1.502(4) . ?
C4 H4A 0.9900 . ?
C4 H4B 0.9900 . ?
C5 C10 1.389(4) . ?
C5 C6 1.391(4) . ?
C6 C7 1.391(4) . ?
C6 H6 0.9500 . ?
C7 C8 1.373(5) . ?
C7 H7 0.9500 . ?
C8 C9 1.377(5) . ?
C8 H8 0.9500 . ?
C9 C10 1.390(5) . ?
C9 H9 0.9500 . ?
C10 H10 0.9500 . ?
C11 C12 1.522(4) . ?
C11 H11A 0.9900 . ?
C11 H11B 0.9900 . ?
C13 C14 1.522(4) . ?
C13 C16 1.527(4) . ?
C13 C15 1.531(4) . ?
C14 H14A 0.9800 . ?
C14 H14B 0.9800 . ?
C14 H14C 0.9800 . ?
C15 H15A 0.9800 . ?
C15 H15B 0.9800 . ?
C15 H15C 0.9800 . ?
C16 H16A 0.9800 . ?
C16 H16B 0.9800 . ?
C16 H16C 0.9800 . ?

loop_
_geom_torsion_atom_site_label_1
_geom_torsion_atom_site_label_2
_geom_torsion_atom_site_label_3
_geom_torsion_atom_site_label_4
_geom_torsion
_geom_torsion_site_symmetry_1
_geom_torsion_site_symmetry_2
_geom_torsion_site_symmetry_3
_geom_torsion_site_symmetry_4
_geom_torsion_publ_flag
C3 N1 C1 N2 0.3(3) . . . . ?
C4 N1 C1 N2 -176.4(2) . . . . ?
C3 N1 C1 Au1 -172.8(2) . . . . ?
C4 N1 C1 Au1 10.6(4) . . . . ?
C2 N2 C1 N1 -0.4(3) . . . . ?
C11 N2 C1 N1 173.6(2) . . . . ?
C2 N2 C1 Au1 172.98(19) . . . . ?
C11 N2 C1 Au1 -13.0(4) . . . . ?
Cl1 Au1 C1 N1 82.7(7) . . . . ?
Au1 Au1 C1 N1 -109.1(2) 3_557 . . . ?
Cl1 Au1 C1 N2 -89.1(6) . . . . ?
Au1 Au1 C1 N2 79.2(2) 3_557 . . . ?
C1 N2 C2 C3 0.5(3) . . . . ?
C11 N2 C2 C3 -173.4(2) . . . . ?
N2 C2 C3 N1 -0.3(3) . . . . ?
C1 N1 C3 C2 0.0(3) . . . . ?
C4 N1 C3 C2 176.7(3) . . . . ?
C1 N1 C4 C5 118.5(3) . . . . ?
C3 N1 C4 C5 -57.6(3) . . . . ?
N1 C4 C5 C10 149.6(2) . . . . ?
N1 C4 C5 C6 -31.5(4) . . . . ?
C10 C5 C6 C7 -0.5(4) . . . . ?
C4 C5 C6 C7 -179.4(3) . . . . ?
C5 C6 C7 C8 0.8(5) . . . . ?
C6 C7 C8 C9 -0.7(5) . . . . ?
C7 C8 C9 C10 0.3(5) . . . . ?
C6 C5 C10 C9 0.1(4) . . . . ?
C4 C5 C10 C9 179.0(3) . . . . ?
C8 C9 C10 C5 0.0(5) . . . . ?
C1 N2 C11 C12 73.9(3) . . . . ?
C2 N2 C11 C12 -112.9(3) . . . . ?
C13 N3 C12 O1 -2.0(5) . . . . ?
C13 N3 C12 C11 -178.9(3) . . . . ?
N2 C11 C12 O1 26.2(4) . . . . ?
N2 C11 C12 N3 -156.7(2) . . . . ?
C12 N3 C13 C14 -58.5(4) . . . . ?
C12 N3 C13 C16 64.2(4) . . . . ?
C12 N3 C13 C15 -177.2(3) . . . . ?
